data_7229652
loop_
_publ_author_name
'Meng, Ling-Hong'
'Li, Xiao-Ming'
'Liu, Yang'
'Xu, Gang-Ming'
'Wang, Bin-Gui'

_publ_section_title
;
 Antimicrobial alkaloids produced by the mangrove endophyte Penicillium
 brocae MA-231 using the OSMAC approach
;
_journal_issue 87
_journal_name_full 'RSC Advances'
_journal_page_first 55026
_journal_paper_doi 10.1039/C7RA12081H
_journal_volume 7
_journal_year 2017
_chemical_absolute_configuration R/S
_chemical_formula_sum 'C20 H20 N2 O4 S'
_chemical_formula_weight 384.43
_chemical_name_systematic
; 
 ? 
;
_space_group_IT_number 4
_symmetry_cell_setting monoclinic
_symmetry_space_group_name_Hall 'P 2yb'
_symmetry_space_group_name_H-M 'P 1 21 1'
_atom_sites_solution_hydrogens geom
_atom_sites_solution_primary direct
_atom_sites_solution_secondary difmap
_audit_creation_method SHELXL-97
_audit_update_record
;
2017-11-27 deposited with the CCDC.
2017-11-28 downloaded from the CCDC.
;
_cell_angle_alpha 90.00
_cell_angle_beta 110.077(3)
_cell_angle_gamma 90.00
_cell_formula_units_Z 2
_cell_length_a 8.2444(4)
_cell_length_b 9.9359(4)
_cell_length_c 11.8715(6)
_cell_measurement_reflns_used 3394
_cell_measurement_temperature 293(2)
_cell_measurement_theta_max 71.7330
_cell_measurement_theta_min 7.3410
_cell_volume 913.37(8)
_computing_cell_refinement 'Bruker FRAMBO'
_computing_data_collection 'Bruker FRAMBO'
_computing_data_reduction 'Bruker SAINT'
_computing_molecular_graphics 'Bruker SHELXTL'
_computing_publication_material 'Bruker SHELXTL'
_computing_structure_refinement 'SHELXL-97 (Sheldrick, 1997)'
_computing_structure_solution 'SHELXS-97 (Sheldrick, 1990)'
_diffrn_ambient_temperature 293(2)
_diffrn_measured_fraction_theta_full 1.000
_diffrn_measured_fraction_theta_max 1.000
_diffrn_measurement_device_type 'CCD area detector'
_diffrn_measurement_method 'phi and omega scans'
_diffrn_radiation_monochromator graphite
_diffrn_radiation_source 'fine-focus sealed tube'
_diffrn_radiation_type CuK\a
_diffrn_radiation_wavelength 1.54178
_diffrn_reflns_av_R_equivalents 0.0328
_diffrn_reflns_av_sigmaI/netI 0.0399
_diffrn_reflns_limit_h_max 8
_diffrn_reflns_limit_h_min -9
_diffrn_reflns_limit_k_max 11
_diffrn_reflns_limit_k_min -9
_diffrn_reflns_limit_l_max 14
_diffrn_reflns_limit_l_min -14
_diffrn_reflns_number 5774
_diffrn_reflns_theta_full 66.44
_diffrn_reflns_theta_max 66.44
_diffrn_reflns_theta_min 3.96
_exptl_absorpt_coefficient_mu 1.827
_exptl_absorpt_correction_T_max 0.5755
_exptl_absorpt_correction_T_min 0.5436
_exptl_absorpt_correction_type multi-scan
_exptl_absorpt_process_details sadabs
_exptl_crystal_colour colourless
_exptl_crystal_density_diffrn 1.394
_exptl_crystal_density_method 'not measured'
_exptl_crystal_description prism
_exptl_crystal_F_000 402
_exptl_crystal_size_max 0.38
_exptl_crystal_size_mid 0.35
_exptl_crystal_size_min 0.34
_refine_diff_density_max 0.359
_refine_diff_density_min -0.314
_refine_diff_density_rms 0.051
_refine_ls_abs_structure_details 'Flack H D (1983), Acta Cryst. A39, 876-881'
_refine_ls_abs_structure_Flack 0.00(2)
_refine_ls_extinction_coef 0.0204(16)
_refine_ls_extinction_expression Fc^*^=kFc[1+0.001xFc^2^\l^3^/sin(2\q)]^-1/4^
_refine_ls_extinction_method SHELXL
_refine_ls_goodness_of_fit_ref 1.061
_refine_ls_hydrogen_treatment mixed
_refine_ls_matrix_type full
_refine_ls_number_parameters 247
_refine_ls_number_reflns 2457
_refine_ls_number_restraints 1
_refine_ls_restrained_S_all 1.060
_refine_ls_R_factor_all 0.0407
_refine_ls_R_factor_gt 0.0388
_refine_ls_shift/su_max 0.000
_refine_ls_shift/su_mean 0.000
_refine_ls_structure_factor_coef Fsqd
_refine_ls_weighting_details 'calc w=1/[\s^2^(Fo^2^)+(0.0733P)^2^+0.0186P] where P=(Fo^2^+2Fc^2^)/3'
_refine_ls_weighting_scheme calc
_refine_ls_wR_factor_gt 0.1053
_refine_ls_wR_factor_ref 0.1070
_reflns_number_gt 2340
_reflns_number_total 2457
_reflns_threshold_expression >2sigma(I)
_cod_data_source_file c7ra12081h2.cif
_cod_data_source_block 160109b
_cod_depositor_comments
;
The following automatic conversions were performed:

'_symmetry_cell_setting' value 'Monoclinic' changed to 'monoclinic'
according to
/home/data/users/saulius/crontab/automatic-downloads/rss-feeds/RSC/lib/dictionaries/cif_core.dic
dictionary named 'cif_core.dic' version 2.4.2 from 2011-04-26.

Automatic conversion script
Id: cif_fix_values 4973 2017-02-22 13:04:09Z antanas 
;
_cod_original_cell_volume 913.37(7)
_cod_original_sg_symbol_H-M P2(1)
_cod_database_code 7229652

loop_
_symmetry_equiv_pos_as_xyz
'x, y, z'
'-x, y+1/2, -z'

loop_
_atom_site_label
_atom_site_type_symbol
_atom_site_fract_x
_atom_site_fract_y
_atom_site_fract_z
_atom_site_U_iso_or_equiv
_atom_site_adp_type
_atom_site_occupancy
_atom_site_symmetry_multiplicity
_atom_site_calc_flag
_atom_site_refinement_flags
N1 N 0.4558(3) 0.5353(2) 0.28295(19) 0.0286(5) Uani 1 1 d .
N2 N 0.4700(3) 0.7975(3) 0.3672(2) 0.0351(6) Uani 1 1 d .
O1 O 0.6311(3) 0.4681(2) 0.46678(17) 0.0401(5) Uani 1 1 d .
O2 O 0.2290(3) 0.8477(2) 0.20999(19) 0.0434(5) Uani 1 1 d .
O3 O 0.6048(3) 0.2479(3) 0.3471(2) 0.0526(6) Uani 1 1 d .
H3 H 0.6368 0.3125 0.3923 0.079 Uiso 1 1 calc R
O4 O 0.9639(5) 0.0444(4) 0.2015(4) 0.0999(12) Uani 1 1 d .
H4 H 1.0508 -0.0021 0.2153 0.150 Uiso 1 1 calc R
S1 S 0.52492(8) 0.67971(8) 0.11655(6) 0.0366(2) Uani 1 1 d .
C1 C 0.5627(4) 0.5602(3) 0.3956(2) 0.0324(6) Uani 1 1 d .
C2 C 0.5979(3) 0.7030(3) 0.4297(2) 0.0314(6) Uani 1 1 d .
C3 C 0.3491(3) 0.7707(3) 0.2588(2) 0.0307(6) Uani 1 1 d .
C4 C 0.3743(3) 0.6437(3) 0.1974(2) 0.0285(6) Uani 1 1 d .
C5 C 0.2051(4) 0.5788(3) 0.1157(3) 0.0339(6) Uani 1 1 d .
H5A H 0.1095 0.6011 0.1423 0.041 Uiso 1 1 calc R
H5B H 0.1776 0.6077 0.0332 0.041 Uiso 1 1 calc R
C6 C 0.2440(3) 0.4314(3) 0.1285(3) 0.0349(6) Uani 1 1 d .
C7 C 0.3917(4) 0.4078(3) 0.2285(2) 0.0308(6) Uani 1 1 d .
C8 C 0.4561(4) 0.2791(3) 0.2581(3) 0.0368(6) Uani 1 1 d .
C9 C 0.3645(4) 0.1737(4) 0.1867(3) 0.0476(7) Uani 1 1 d .
H9 H 0.4031 0.0858 0.2055 0.057 Uiso 1 1 calc R
C10 C 0.2184(4) 0.1968(4) 0.0891(3) 0.0523(8) Uani 1 1 d .
H10 H 0.1603 0.1243 0.0433 0.063 Uiso 1 1 calc R
C11 C 0.1557(4) 0.3262(4) 0.0574(3) 0.0435(8) Uani 1 1 d .
H11 H 0.0576 0.3416 -0.0093 0.052 Uiso 1 1 calc R
C12 C 0.7448(4) 0.7327(3) 0.5202(2) 0.0354(6) Uani 1 1 d .
H12 H 0.8039 0.6571 0.5597 0.042 Uiso 1 1 calc R
C13 C 0.8304(3) 0.8593(3) 0.5691(2) 0.0340(6) Uani 1 1 d .
C14 C 0.7811(4) 0.9869(4) 0.5204(3) 0.0411(7) Uani 1 1 d .
H14 H 0.6808 0.9968 0.4542 0.049 Uiso 1 1 calc R
C15 C 0.8800(4) 1.0992(4) 0.5698(3) 0.0470(8) Uani 1 1 d .
H15 H 0.8458 1.1835 0.5359 0.056 Uiso 1 1 calc R
C16 C 1.0291(4) 1.0869(4) 0.6689(3) 0.0447(8) Uani 1 1 d .
H16 H 1.0951 1.1624 0.7017 0.054 Uiso 1 1 calc R
C17 C 1.0781(4) 0.9621(4) 0.7178(3) 0.0517(9) Uani 1 1 d .
H17 H 1.1779 0.9532 0.7846 0.062 Uiso 1 1 calc R
C18 C 0.9809(4) 0.8495(4) 0.6692(3) 0.0453(8) Uani 1 1 d .
H18 H 1.0164 0.7657 0.7039 0.054 Uiso 1 1 calc R
C19 C 0.4060(6) 0.8026(4) 0.0080(4) 0.0605(11) Uani 1 1 d .
H19A H 0.3053 0.7612 -0.0480 0.091 Uiso 1 1 calc R
H19B H 0.4778 0.8372 -0.0341 0.091 Uiso 1 1 calc R
H19C H 0.3715 0.8751 0.0484 0.091 Uiso 1 1 calc R
C20 C 0.8473(10) -0.0215(8) 0.2361(7) 0.121(2) Uani 1 1 d .
H20A H 0.9009 -0.0533 0.3168 0.182 Uiso 1 1 calc R
H20B H 0.8031 -0.0966 0.1837 0.182 Uiso 1 1 calc R
H20C H 0.7541 0.0382 0.2327 0.182 Uiso 1 1 calc R

loop_
_atom_site_aniso_label
_atom_site_aniso_U_11
_atom_site_aniso_U_22
_atom_site_aniso_U_33
_atom_site_aniso_U_23
_atom_site_aniso_U_13
_atom_site_aniso_U_12
N1 0.0299(11) 0.0280(12) 0.0278(11) 0.0030(9) 0.0097(9) 0.0002(9)
N2 0.0368(12) 0.0317(14) 0.0352(12) -0.0034(10) 0.0105(10) 0.0041(10)
O1 0.0490(11) 0.0357(12) 0.0301(10) 0.0089(9) 0.0067(9) 0.0008(9)
O2 0.0418(11) 0.0364(12) 0.0448(12) -0.0017(10) 0.0056(9) 0.0129(10)
O3 0.0550(13) 0.0344(13) 0.0533(13) 0.0020(10) -0.0008(11) 0.0104(11)
O4 0.099(3) 0.062(2) 0.156(4) -0.005(2) 0.067(3) 0.0020(19)
S1 0.0369(3) 0.0401(4) 0.0368(3) 0.0084(3) 0.0176(3) 0.0046(3)
C1 0.0322(14) 0.0375(17) 0.0298(13) 0.0065(12) 0.0135(11) 0.0032(12)
C2 0.0364(13) 0.0330(17) 0.0252(11) 0.0005(11) 0.0110(10) 0.0038(12)
C3 0.0316(13) 0.0318(14) 0.0292(12) 0.0011(11) 0.0110(11) 0.0014(11)
C4 0.0266(11) 0.0344(15) 0.0252(11) 0.0017(10) 0.0096(10) 0.0018(11)
C5 0.0279(13) 0.0371(16) 0.0318(14) 0.0000(12) 0.0043(11) 0.0008(12)
C6 0.0317(14) 0.0376(17) 0.0356(15) -0.0004(12) 0.0120(12) -0.0005(12)
C7 0.0341(13) 0.0330(15) 0.0274(13) 0.0003(11) 0.0133(11) -0.0031(12)
C8 0.0442(16) 0.0304(15) 0.0374(14) 0.0035(13) 0.0160(13) 0.0019(12)
C9 0.0507(16) 0.0303(16) 0.0597(18) 0.0028(17) 0.0164(14) -0.0012(16)
C10 0.0528(18) 0.0375(19) 0.061(2) -0.0112(17) 0.0123(15) -0.0166(16)
C11 0.0369(15) 0.0409(19) 0.0458(17) -0.0031(14) 0.0052(13) -0.0068(14)
C12 0.0359(14) 0.0378(16) 0.0305(13) 0.0045(12) 0.0086(11) 0.0052(12)
C13 0.0313(13) 0.0421(17) 0.0286(13) 0.0007(12) 0.0100(11) -0.0013(13)
C14 0.0317(14) 0.0470(19) 0.0396(15) 0.0030(14) 0.0060(12) -0.0010(13)
C15 0.0441(17) 0.0387(19) 0.0533(19) 0.0069(14) 0.0106(15) -0.0008(13)
C16 0.0374(16) 0.0462(18) 0.0467(18) -0.0053(15) 0.0098(13) -0.0097(14)
C17 0.0411(17) 0.054(2) 0.0457(18) -0.0002(16) -0.0034(14) -0.0043(15)
C18 0.0400(16) 0.0427(19) 0.0439(16) 0.0033(14) 0.0023(13) 0.0000(14)
C19 0.073(2) 0.058(3) 0.060(2) 0.031(2) 0.0343(19) 0.021(2)
C20 0.166(6) 0.087(5) 0.161(6) -0.024(4) 0.121(5) -0.035(4)

loop_
_atom_type_symbol
_atom_type_description
_atom_type_scat_dispersion_real
_atom_type_scat_dispersion_imag
_atom_type_scat_source
C C 0.0181 0.0091 'International Tables Vol C Tables 4.2.6.8 and 6.1.1.4'
H H 0.0000 0.0000 'International Tables Vol C Tables 4.2.6.8 and 6.1.1.4'
O O 0.0492 0.0322 'International Tables Vol C Tables 4.2.6.8 and 6.1.1.4'
N N 0.0311 0.0180 'International Tables Vol C Tables 4.2.6.8 and 6.1.1.4'
S S 0.3331 0.5567 'International Tables Vol C Tables 4.2.6.8 and 6.1.1.4'

loop_
_geom_angle_atom_site_label_1
_geom_angle_atom_site_label_2
_geom_angle_atom_site_label_3
_geom_angle
C1 N1 C7 128.5(2)
C1 N1 C4 122.5(2)
C7 N1 C4 108.9(2)
C3 N2 C2 122.6(2)
C8 O3 H3 109.5
C20 O4 H4 109.5
C19 S1 C4 101.84(15)
O1 C1 N1 122.0(3)
O1 C1 C2 121.4(2)
N1 C1 C2 116.6(2)
C12 C2 N2 125.2(3)
C12 C2 C1 117.9(3)
N2 C2 C1 116.9(2)
O2 C3 N2 122.4(3)
O2 C3 C4 121.1(2)
N2 C3 C4 116.4(2)
N1 C4 C3 112.6(2)
N1 C4 C5 103.2(2)
C3 C4 C5 114.2(2)
N1 C4 S1 105.71(17)
C3 C4 S1 108.5(2)
C5 C4 S1 112.24(18)
C6 C5 C4 103.3(2)
C6 C5 H5A 111.1
C4 C5 H5A 111.1
C6 C5 H5B 111.1
C4 C5 H5B 111.1
H5A C5 H5B 109.1
C11 C6 C7 121.0(3)
C11 C6 C5 128.9(3)
C7 C6 C5 110.1(3)
C8 C7 C6 121.1(3)
C8 C7 N1 130.6(2)
C6 C7 N1 108.2(3)
O3 C8 C7 125.3(3)
O3 C8 C9 117.3(3)
C7 C8 C9 117.3(3)
C10 C9 C8 121.4(3)
C10 C9 H9 119.3
C8 C9 H9 119.3
C9 C10 C11 121.4(3)
C9 C10 H10 119.3
C11 C10 H10 119.3
C6 C11 C10 117.7(3)
C6 C11 H11 121.1
C10 C11 H11 121.1
C2 C12 C13 133.2(3)
C2 C12 H12 113.4
C13 C12 H12 113.4
C14 C13 C18 117.6(3)
C14 C13 C12 125.9(2)
C18 C13 C12 116.4(3)
C15 C14 C13 120.7(3)
C15 C14 H14 119.6
C13 C14 H14 119.6
C16 C15 C14 120.6(3)
C16 C15 H15 119.7
C14 C15 H15 119.7
C17 C16 C15 119.1(3)
C17 C16 H16 120.4
C15 C16 H16 120.4
C16 C17 C18 120.8(3)
C16 C17 H17 119.6
C18 C17 H17 119.6
C17 C18 C13 121.1(3)
C17 C18 H18 119.4
C13 C18 H18 119.4
S1 C19 H19A 109.5
S1 C19 H19B 109.5
H19A C19 H19B 109.5
S1 C19 H19C 109.5
H19A C19 H19C 109.5
H19B C19 H19C 109.5
O4 C20 H20A 109.5
O4 C20 H20B 109.5
H20A C20 H20B 109.5
O4 C20 H20C 109.5
H20A C20 H20C 109.5
H20B C20 H20C 109.5

loop_
_geom_bond_atom_site_label_1
_geom_bond_atom_site_label_2
_geom_bond_distance
N1 C1 1.348(4)
N1 C7 1.438(4)
N1 C4 1.474(3)
N2 C3 1.356(4)
N2 C2 1.417(4)
O1 C1 1.242(4)
O2 C3 1.228(4)
O3 C8 1.352(4)
O3 H3 0.8200
O4 C20 1.340(7)
O4 H4 0.8200
S1 C19 1.801(4)
S1 C4 1.847(3)
C1 C2 1.477(4)
C2 C12 1.348(4)
C3 C4 1.506(4)
C4 C5 1.541(4)
C5 C6 1.496(4)
C5 H5A 0.9700
C5 H5B 0.9700
C6 C11 1.383(4)
C6 C7 1.397(4)
C7 C8 1.383(4)
C8 C9 1.396(5)
C9 C10 1.374(5)
C9 H9 0.9300
C10 C11 1.388(5)
C10 H10 0.9300
C11 H11 0.9300
C12 C13 1.461(4)
C12 H12 0.9300
C13 C14 1.395(5)
C13 C18 1.397(4)
C14 C15 1.387(5)
C14 H14 0.9300
C15 C16 1.385(5)
C15 H15 0.9300
C16 C17 1.370(5)
C16 H16 0.9300
C17 C18 1.382(5)
C17 H17 0.9300
C18 H18 0.9300
C19 H19A 0.9600
C19 H19B 0.9600
C19 H19C 0.9600
C20 H20A 0.9600
C20 H20B 0.9600
C20 H20C 0.9600

loop_
_geom_torsion_atom_site_label_1
_geom_torsion_atom_site_label_2
_geom_torsion_atom_site_label_3
_geom_torsion_atom_site_label_4
_geom_torsion
C7 N1 C1 O1 5.2(4)
C4 N1 C1 O1 -179.8(3)
C7 N1 C1 C2 -176.0(3)
C4 N1 C1 C2 -1.0(4)
C3 N2 C2 C12 162.3(3)
C3 N2 C2 C1 -20.4(4)
O1 C1 C2 C12 22.3(4)
N1 C1 C2 C12 -156.5(2)
O1 C1 C2 N2 -155.3(3)
N1 C1 C2 N2 26.0(4)
C2 N2 C3 O2 173.1(3)
C2 N2 C3 C4 -9.9(4)
C1 N1 C4 C3 -27.9(3)
C7 N1 C4 C3 148.0(2)
C1 N1 C4 C5 -151.5(2)
C7 N1 C4 C5 24.3(3)
C1 N1 C4 S1 90.5(3)
C7 N1 C4 S1 -93.7(2)
O2 C3 C4 N1 -150.0(3)
N2 C3 C4 N1 32.9(3)
O2 C3 C4 C5 -32.7(4)
N2 C3 C4 C5 150.2(2)
O2 C3 C4 S1 93.3(3)
N2 C3 C4 S1 -83.8(3)
C19 S1 C4 N1 175.8(2)
C19 S1 C4 C3 -63.2(2)
C19 S1 C4 C5 64.0(3)
N1 C4 C5 C6 -23.5(3)
C3 C4 C5 C6 -146.1(2)
S1 C4 C5 C6 89.8(2)
C4 C5 C6 C11 -164.4(3)
C4 C5 C6 C7 15.6(3)
C11 C6 C7 C8 1.3(4)
C5 C6 C7 C8 -178.7(3)
C11 C6 C7 N1 179.2(3)
C5 C6 C7 N1 -0.8(3)
C1 N1 C7 C8 -22.3(4)
C4 N1 C7 C8 162.2(3)
C1 N1 C7 C6 160.1(3)
C4 N1 C7 C6 -15.4(3)
C6 C7 C8 O3 174.7(3)
N1 C7 C8 O3 -2.7(5)
C6 C7 C8 C9 -2.2(4)
N1 C7 C8 C9 -179.5(3)
O3 C8 C9 C10 -175.5(3)
C7 C8 C9 C10 1.6(5)
C8 C9 C10 C11 -0.1(5)
C7 C6 C11 C10 0.3(5)
C5 C6 C11 C10 -179.7(3)
C9 C10 C11 C6 -0.9(5)
N2 C2 C12 C13 -10.4(5)
C1 C2 C12 C13 172.2(3)
C2 C12 C13 C14 -6.9(5)
C2 C12 C13 C18 177.2(3)
C18 C13 C14 C15 0.7(5)
C12 C13 C14 C15 -175.2(3)
C13 C14 C15 C16 -0.5(5)
C14 C15 C16 C17 0.0(5)
C15 C16 C17 C18 0.2(5)
C16 C17 C18 C13 0.0(6)
C14 C13 C18 C17 -0.5(5)
C12 C13 C18 C17 175.8(3)
